data_1508732
loop_
_publ_author_name
'Zhu, Yan-ping'
'Jia, Feng-cheng'
'Liu, Mei-cai'
'Wu, Liu-ming'
'Cai, Qun'
'Gao, Yang'
'Wu, An-xin'

_publ_section_title
;
 I2-CF3SO3H synergistic promoted sp3 C-H bond diarylation of aromatic
 ketones.
;
_journal_issue 20
_journal_name_full 'Organic letters'
_journal_page_first 5378
_journal_page_last 5381
_journal_paper_doi 10.1021/ol302613q
_journal_volume 14
_journal_year 2012
_chemical_formula_sum 'C25 H28 N2 O2'
_chemical_formula_weight 388.49
_chemical_name_systematic
; 
 ? 
;
_space_group_IT_number 14
_symmetry_cell_setting monoclinic
_symmetry_space_group_name_Hall '-P 2yn'
_symmetry_space_group_name_H-M 'P 1 21/n 1'
_atom_sites_solution_hydrogens geom
_atom_sites_solution_primary direct
_atom_sites_solution_secondary difmap
_audit_creation_method SHELXL-97
_cell_angle_alpha 90.00
_cell_angle_beta 107.790(2)
_cell_angle_gamma 90.00
_cell_formula_units_Z 4
_cell_length_a 14.0263(10)
_cell_length_b 10.0105(8)
_cell_length_c 15.8497(11)
_cell_measurement_reflns_used 1087
_cell_measurement_temperature 298(2)
_cell_measurement_theta_max 20.85
_cell_measurement_theta_min 2.32
_cell_volume 2119.0(3)
_computing_cell_refinement 'Bruker SMART'
_computing_data_collection 'Bruker SMART'
_computing_data_reduction 'Bruker SAINT'
_computing_molecular_graphics 'Bruker SHELXTL'
_computing_publication_material 'Bruker SHELXTL'
_computing_structure_refinement 'SHELXL-97 (Sheldrick, 1997)'
_computing_structure_solution 'SHELXS-97 (Sheldrick, 1990)'
_diffrn_ambient_temperature 298(2)
_diffrn_measured_fraction_theta_full 0.999
_diffrn_measured_fraction_theta_max 0.999
_diffrn_measurement_device_type 'CCD area detector'
_diffrn_measurement_method 'phi and omega scans'
_diffrn_radiation_monochromator graphite
_diffrn_radiation_source 'fine-focus sealed tube'
_diffrn_radiation_type MoK\a
_diffrn_radiation_wavelength 0.71073
_diffrn_reflns_av_R_equivalents 0.0581
_diffrn_reflns_av_sigmaI/netI 0.0711
_diffrn_reflns_limit_h_max 16
_diffrn_reflns_limit_h_min -15
_diffrn_reflns_limit_k_max 11
_diffrn_reflns_limit_k_min -12
_diffrn_reflns_limit_l_max 13
_diffrn_reflns_limit_l_min -19
_diffrn_reflns_number 12161
_diffrn_reflns_theta_full 25.50
_diffrn_reflns_theta_max 25.50
_diffrn_reflns_theta_min 2.44
_exptl_absorpt_coefficient_mu 0.077
_exptl_absorpt_correction_T_max 0.9923
_exptl_absorpt_correction_T_min 0.9877
_exptl_absorpt_correction_type none
_exptl_crystal_colour COLORLESS
_exptl_crystal_density_diffrn 1.218
_exptl_crystal_description BLOCK
_exptl_crystal_F_000 832
_exptl_crystal_size_max 0.16
_exptl_crystal_size_mid 0.12
_exptl_crystal_size_min 0.10
_refine_diff_density_max 0.158
_refine_diff_density_min -0.143
_refine_diff_density_rms 0.035
_refine_ls_extinction_method none
_refine_ls_goodness_of_fit_ref 1.060
_refine_ls_hydrogen_treatment constr
_refine_ls_matrix_type full
_refine_ls_number_parameters 267
_refine_ls_number_reflns 3936
_refine_ls_number_restraints 0
_refine_ls_restrained_S_all 1.060
_refine_ls_R_factor_all 0.1358
_refine_ls_R_factor_gt 0.0740
_refine_ls_shift/su_max 0.000
_refine_ls_shift/su_mean 0.000
_refine_ls_structure_factor_coef Fsqd
_refine_ls_weighting_details 'calc w=1/[\s^2^(Fo^2^)+(0.0409P)^2^+0.3755P] where P=(Fo^2^+2Fc^2^)/3'
_refine_ls_weighting_scheme calc
_refine_ls_wR_factor_gt 0.1408
_refine_ls_wR_factor_ref 0.1596
_reflns_number_gt 2243
_reflns_number_total 3936
_reflns_threshold_expression >2sigma(I)
_cod_data_source_file ol302613q_si_004.cif
_cod_data_source_block 120313dm
_cod_depositor_comments
;
The following automatic conversions were performed:

'_symmetry_cell_setting' value 'Monoclinic' changed to 'monoclinic'
according to /home/saulius/struct/CIF-dictionaries/cif_core.dic
dictionary named 'cif_core.dic' version 2.4.2 from 2011-04-26.

Automatic conversion script
Id: cif_fix_values 1891 2012-01-12 08:04:46Z andrius 
;
_cod_original_sg_symbol_H-M P2(1)/n
_cod_database_code 1508732

loop_
_symmetry_equiv_pos_as_xyz
'x, y, z'
'-x+1/2, y+1/2, -z+1/2'
'-x, -y, -z'
'x-1/2, -y-1/2, z-1/2'

loop_
_atom_site_label
_atom_site_type_symbol
_atom_site_fract_x
_atom_site_fract_y
_atom_site_fract_z
_atom_site_U_iso_or_equiv
_atom_site_adp_type
_atom_site_occupancy
_atom_site_symmetry_multiplicity
_atom_site_calc_flag
_atom_site_refinement_flags
C1 C 0.3795(3) -0.0194(4) -0.3517(3) 0.1063(15) Uani 1 1 d .
H1A H 0.4414 0.0283 -0.3289 0.159 Uiso 1 1 calc R
H1B H 0.3602 -0.0205 -0.4153 0.159 Uiso 1 1 calc R
H1C H 0.3879 -0.1094 -0.3298 0.159 Uiso 1 1 calc R
C2 C 0.2412(3) 0.1398(5) -0.3842(2) 0.1037(14) Uani 1 1 d .
H2A H 0.1731 0.1294 -0.3846 0.156 Uiso 1 1 calc R
H2B H 0.2455 0.1243 -0.4427 0.156 Uiso 1 1 calc R
H2C H 0.2635 0.2288 -0.3658 0.156 Uiso 1 1 calc R
C3 C 0.3073(2) 0.0449(3) -0.2355(2) 0.0590(8) Uani 1 1 d .
C4 C 0.3763(2) -0.0325(3) -0.1732(2) 0.0622(9) Uani 1 1 d .
H4 H 0.4207 -0.0861 -0.1911 0.075 Uiso 1 1 calc R
C5 C 0.3801(2) -0.0314(3) -0.0850(2) 0.0551(8) Uani 1 1 d .
H5 H 0.4265 -0.0857 -0.0453 0.066 Uiso 1 1 calc R
C6 C 0.3182(2) 0.0468(3) -0.0541(2) 0.0507(8) Uani 1 1 d .
C7 C 0.2477(2) 0.1217(3) -0.1165(2) 0.0626(9) Uani 1 1 d .
H7 H 0.2023 0.1729 -0.0982 0.075 Uiso 1 1 calc R
C8 C 0.2426(2) 0.1229(3) -0.2049(2) 0.0643(9) Uani 1 1 d .
H8 H 0.1953 0.1764 -0.2444 0.077 Uiso 1 1 calc R
C9 C 0.3273(2) 0.0546(3) 0.04441(19) 0.0524(8) Uani 1 1 d .
H9 H 0.3732 -0.0165 0.0746 0.063 Uiso 1 1 calc R
C10 C 0.3694(2) 0.1864(3) 0.0885(2) 0.0484(8) Uani 1 1 d .
C11 C 0.3863(2) 0.2043(3) 0.1784(2) 0.0600(9) Uani 1 1 d .
H11 H 0.3695 0.1356 0.2108 0.072 Uiso 1 1 calc R
C12 C 0.4271(2) 0.3198(3) 0.2219(2) 0.0610(9) Uani 1 1 d .
H12 H 0.4363 0.3273 0.2824 0.073 Uiso 1 1 calc R
C13 C 0.4548(2) 0.4262(3) 0.1773(2) 0.0541(8) Uani 1 1 d .
C14 C 0.4392(2) 0.4065(3) 0.0872(2) 0.0640(9) Uani 1 1 d .
H14 H 0.4571 0.4737 0.0545 0.077 Uiso 1 1 calc R
C15 C 0.3979(2) 0.2896(3) 0.0450(2) 0.0603(9) Uani 1 1 d .
H15 H 0.3890 0.2810 -0.0154 0.072 Uiso 1 1 calc R
C16 C 0.5052(3) 0.5636(4) 0.3115(2) 0.0876(12) Uani 1 1 d .
H16A H 0.4436 0.5455 0.3239 0.131 Uiso 1 1 calc R
H16B H 0.5253 0.6541 0.3275 0.131 Uiso 1 1 calc R
H16C H 0.5562 0.5037 0.3450 0.131 Uiso 1 1 calc R
C17 C 0.5401(3) 0.6395(4) 0.1770(2) 0.0873(12) Uani 1 1 d .
H17A H 0.5989 0.5992 0.1691 0.131 Uiso 1 1 calc R
H17B H 0.5589 0.7171 0.2139 0.131 Uiso 1 1 calc R
H17C H 0.4953 0.6650 0.1203 0.131 Uiso 1 1 calc R
C18 C 0.2248(2) 0.0224(3) 0.05335(19) 0.0518(8) Uani 1 1 d .
C19 C 0.1979(2) -0.1188(3) 0.06643(18) 0.0473(7) Uani 1 1 d .
C20 C 0.0986(2) -0.1568(3) 0.03746(19) 0.0529(8) Uani 1 1 d .
H20 H 0.0504 -0.0944 0.0087 0.064 Uiso 1 1 calc R
C21 C 0.0691(2) -0.2829(3) 0.0497(2) 0.0575(8) Uani 1 1 d .
H21 H 0.0018 -0.3064 0.0279 0.069 Uiso 1 1 calc R
C22 C 0.1388(2) -0.3758(3) 0.09447(19) 0.0519(8) Uani 1 1 d .
C23 C 0.2388(2) -0.3413(3) 0.1248(2) 0.0593(9) Uani 1 1 d .
H23 H 0.2864 -0.4033 0.1549 0.071 Uiso 1 1 calc R
C24 C 0.2672(2) -0.2130(3) 0.1098(2) 0.0559(8) Uani 1 1 d .
H24 H 0.3347 -0.1901 0.1294 0.067 Uiso 1 1 calc R
C25 C 0.1705(3) -0.6000(3) 0.1466(3) 0.0910(12) Uani 1 1 d .
H25A H 0.2179 -0.6140 0.1147 0.137 Uiso 1 1 calc R
H25B H 0.1347 -0.6815 0.1475 0.137 Uiso 1 1 calc R
H25C H 0.2053 -0.5732 0.2062 0.137 Uiso 1 1 calc R
N1 N 0.3034(2) 0.0452(3) -0.3238(2) 0.0872(10) Uani 1 1 d .
N2 N 0.4909(2) 0.5448(3) 0.21857(19) 0.0727(8) Uani 1 1 d .
O1 O 0.16231(16) 0.1106(2) 0.04470(15) 0.0726(7) Uani 1 1 d .
O2 O 0.10156(17) -0.4981(2) 0.10402(16) 0.0768(7) Uani 1 1 d .

loop_
_atom_site_aniso_label
_atom_site_aniso_U_11
_atom_site_aniso_U_22
_atom_site_aniso_U_33
_atom_site_aniso_U_23
_atom_site_aniso_U_13
_atom_site_aniso_U_12
C1 0.135(4) 0.119(4) 0.085(3) 0.000(3) 0.064(3) 0.021(3)
C2 0.109(3) 0.141(4) 0.060(3) 0.017(3) 0.024(2) 0.020(3)
C3 0.058(2) 0.070(2) 0.052(2) -0.0043(17) 0.0197(17) -0.0029(18)
C4 0.062(2) 0.066(2) 0.065(2) -0.0079(18) 0.0292(18) 0.0047(18)
C5 0.0523(19) 0.051(2) 0.061(2) -0.0024(15) 0.0160(16) 0.0019(15)
C6 0.0508(19) 0.052(2) 0.051(2) -0.0055(15) 0.0182(16) 0.0002(15)
C7 0.060(2) 0.066(2) 0.064(2) -0.0034(18) 0.0222(18) 0.0133(18)
C8 0.058(2) 0.078(3) 0.053(2) 0.0039(18) 0.0123(17) 0.0093(18)
C9 0.0523(18) 0.052(2) 0.054(2) -0.0001(15) 0.0182(15) 0.0047(15)
C10 0.0491(17) 0.053(2) 0.0459(19) 0.0032(15) 0.0191(15) 0.0020(15)
C11 0.075(2) 0.060(2) 0.052(2) 0.0083(17) 0.0287(18) -0.0030(18)
C12 0.074(2) 0.070(2) 0.0408(19) -0.0023(17) 0.0197(17) 0.0001(19)
C13 0.0512(19) 0.060(2) 0.052(2) -0.0013(16) 0.0181(16) -0.0038(16)
C14 0.077(2) 0.066(2) 0.057(2) -0.0024(17) 0.0310(18) -0.0176(19)
C15 0.079(2) 0.068(2) 0.0397(18) -0.0023(16) 0.0255(17) -0.0103(19)
C16 0.102(3) 0.089(3) 0.066(3) -0.024(2) 0.018(2) -0.006(2)
C17 0.092(3) 0.075(3) 0.098(3) -0.010(2) 0.034(2) -0.026(2)
C18 0.0538(19) 0.052(2) 0.051(2) -0.0033(15) 0.0180(15) 0.0082(16)
C19 0.0502(18) 0.0489(19) 0.0456(18) -0.0013(14) 0.0190(14) 0.0071(15)
C20 0.0508(18) 0.055(2) 0.052(2) 0.0002(15) 0.0144(15) 0.0066(16)
C21 0.0500(18) 0.058(2) 0.061(2) -0.0002(16) 0.0124(16) -0.0020(17)
C22 0.063(2) 0.047(2) 0.0488(19) 0.0002(15) 0.0225(16) 0.0019(17)
C23 0.058(2) 0.057(2) 0.061(2) 0.0069(16) 0.0150(17) 0.0158(17)
C24 0.0465(17) 0.061(2) 0.059(2) -0.0026(16) 0.0145(15) -0.0003(16)
C25 0.116(3) 0.049(2) 0.108(3) 0.015(2) 0.035(3) 0.008(2)
N1 0.097(2) 0.112(3) 0.061(2) 0.0084(19) 0.0373(19) 0.024(2)
N2 0.085(2) 0.073(2) 0.063(2) -0.0163(16) 0.0268(16) -0.0263(17)
O1 0.0634(14) 0.0572(15) 0.1039(19) 0.0014(13) 0.0356(13) 0.0121(12)
O2 0.0802(16) 0.0509(15) 0.1010(19) 0.0096(13) 0.0304(14) 0.0001(13)

loop_
_atom_type_symbol
_atom_type_description
_atom_type_scat_dispersion_real
_atom_type_scat_dispersion_imag
_atom_type_scat_source
C C 0.0033 0.0016 'International Tables Vol C Tables 4.2.6.8 and 6.1.1.4'
H H 0.0000 0.0000 'International Tables Vol C Tables 4.2.6.8 and 6.1.1.4'
N N 0.0061 0.0033 'International Tables Vol C Tables 4.2.6.8 and 6.1.1.4'
O O 0.0106 0.0060 'International Tables Vol C Tables 4.2.6.8 and 6.1.1.4'

loop_
_geom_angle_atom_site_label_1
_geom_angle_atom_site_label_2
_geom_angle_atom_site_label_3
_geom_angle
N1 C1 H1A 109.5
N1 C1 H1B 109.5
H1A C1 H1B 109.5
N1 C1 H1C 109.5
H1A C1 H1C 109.5
H1B C1 H1C 109.5
N1 C2 H2A 109.5
N1 C2 H2B 109.5
H2A C2 H2B 109.5
N1 C2 H2C 109.5
H2A C2 H2C 109.5
H2B C2 H2C 109.5
N1 C3 C4 121.6(3)
N1 C3 C8 121.6(3)
C4 C3 C8 116.9(3)
C5 C4 C3 121.2(3)
C5 C4 H4 119.4
C3 C4 H4 119.4
C6 C5 C4 122.3(3)
C6 C5 H5 118.8
C4 C5 H5 118.8
C5 C6 C7 116.6(3)
C5 C6 C9 122.1(3)
C7 C6 C9 121.3(3)
C8 C7 C6 122.2(3)
C8 C7 H7 118.9
C6 C7 H7 118.9
C7 C8 C3 120.8(3)
C7 C8 H8 119.6
C3 C8 H8 119.6
C18 C9 C10 112.7(2)
C18 C9 C6 107.3(2)
C10 C9 C6 114.3(2)
C18 C9 H9 107.4
C10 C9 H9 107.4
C6 C9 H9 107.4
C15 C10 C11 115.9(3)
C15 C10 C9 123.7(3)
C11 C10 C9 120.3(3)
C12 C11 C10 122.5(3)
C12 C11 H11 118.7
C10 C11 H11 118.7
C11 C12 C13 121.6(3)
C11 C12 H12 119.2
C13 C12 H12 119.2
N2 C13 C14 122.0(3)
N2 C13 C12 122.4(3)
C14 C13 C12 115.5(3)
C15 C14 C13 121.8(3)
C15 C14 H14 119.1
C13 C14 H14 119.1
C10 C15 C14 122.6(3)
C10 C15 H15 118.7
C14 C15 H15 118.7
N2 C16 H16A 109.5
N2 C16 H16B 109.5
H16A C16 H16B 109.5
N2 C16 H16C 109.5
H16A C16 H16C 109.5
H16B C16 H16C 109.5
N2 C17 H17A 109.5
N2 C17 H17B 109.5
H17A C17 H17B 109.5
N2 C17 H17C 109.5
H17A C17 H17C 109.5
H17B C17 H17C 109.5
O1 C18 C19 119.8(3)
O1 C18 C9 120.2(3)
C19 C18 C9 119.9(3)
C24 C19 C20 117.6(3)
C24 C19 C18 123.2(3)
C20 C19 C18 119.1(3)
C21 C20 C19 121.9(3)
C21 C20 H20 119.1
C19 C20 H20 119.1
C20 C21 C22 120.0(3)
C20 C21 H21 120.0
C22 C21 H21 120.0
O2 C22 C21 115.4(3)
O2 C22 C23 124.9(3)
C21 C22 C23 119.7(3)
C22 C23 C24 119.2(3)
C22 C23 H23 120.4
C24 C23 H23 120.4
C19 C24 C23 121.5(3)
C19 C24 H24 119.2
C23 C24 H24 119.2
O2 C25 H25A 109.5
O2 C25 H25B 109.5
H25A C25 H25B 109.5
O2 C25 H25C 109.5
H25A C25 H25C 109.5
H25B C25 H25C 109.5
C3 N1 C1 120.7(3)
C3 N1 C2 120.3(3)
C1 N1 C2 116.8(3)
C13 N2 C16 121.1(3)
C13 N2 C17 120.4(3)
C16 N2 C17 116.5(3)
C22 O2 C25 118.0(3)

loop_
_geom_bond_atom_site_label_1
_geom_bond_atom_site_label_2
_geom_bond_distance
C1 N1 1.429(4)
C1 H1A 0.9600
C1 H1B 0.9600
C1 H1C 0.9600
C2 N1 1.437(4)
C2 H2A 0.9600
C2 H2B 0.9600
C2 H2C 0.9600
C3 N1 1.383(4)
C3 C4 1.389(4)
C3 C8 1.392(4)
C4 C5 1.383(4)
C4 H4 0.9300
C5 C6 1.366(4)
C5 H5 0.9300
C6 C7 1.386(4)
C6 C9 1.529(4)
C7 C8 1.381(4)
C7 H7 0.9300
C8 H8 0.9300
C9 C18 1.522(4)
C9 C10 1.525(4)
C9 H9 0.9800
C10 C15 1.368(4)
C10 C11 1.384(4)
C11 C12 1.378(4)
C11 H11 0.9300
C12 C13 1.397(4)
C12 H12 0.9300
C13 N2 1.376(4)
C13 C14 1.390(4)
C14 C15 1.385(4)
C14 H14 0.9300
C15 H15 0.9300
C16 N2 1.436(4)
C16 H16A 0.9600
C16 H16B 0.9600
C16 H16C 0.9600
C17 N2 1.445(4)
C17 H17A 0.9600
C17 H17B 0.9600
C17 H17C 0.9600
C18 O1 1.222(3)
C18 C19 1.493(4)
C19 C24 1.378(4)
C19 C20 1.380(4)
C20 C21 1.361(4)
C20 H20 0.9300
C21 C22 1.379(4)
C21 H21 0.9300
C22 O2 1.358(3)
C22 C23 1.380(4)
C23 C24 1.386(4)
C23 H23 0.9300
C24 H24 0.9300
C25 O2 1.426(4)
C25 H25A 0.9600
C25 H25B 0.9600
C25 H25C 0.9600

loop_
_geom_torsion_atom_site_label_1
_geom_torsion_atom_site_label_2
_geom_torsion_atom_site_label_3
_geom_torsion_atom_site_label_4
_geom_torsion
N1 C3 C4 C5 179.5(3)
C8 C3 C4 C5 -0.2(5)
C3 C4 C5 C6 -1.1(5)
C4 C5 C6 C7 2.6(4)
C4 C5 C6 C9 -175.9(3)
C5 C6 C7 C8 -2.9(5)
C9 C6 C7 C8 175.6(3)
C6 C7 C8 C3 1.7(5)
N1 C3 C8 C7 -179.8(3)
C4 C3 C8 C7 -0.1(5)
C5 C6 C9 C18 -126.1(3)
C7 C6 C9 C18 55.5(4)
C5 C6 C9 C10 108.2(3)
C7 C6 C9 C10 -70.2(4)
C18 C9 C10 C15 -123.4(3)
C6 C9 C10 C15 -0.5(4)
C18 C9 C10 C11 60.4(4)
C6 C9 C10 C11 -176.8(3)
C15 C10 C11 C12 1.5(5)
C9 C10 C11 C12 178.0(3)
C10 C11 C12 C13 -0.6(5)
C11 C12 C13 N2 176.7(3)
C11 C12 C13 C14 -0.6(5)
N2 C13 C14 C15 -176.5(3)
C12 C13 C14 C15 0.8(5)
C11 C10 C15 C14 -1.2(5)
C9 C10 C15 C14 -177.7(3)
C13 C14 C15 C10 0.1(5)
C10 C9 C18 O1 40.9(4)
C6 C9 C18 O1 -85.8(3)
C10 C9 C18 C19 -143.4(3)
C6 C9 C18 C19 89.9(3)
O1 C18 C19 C24 -153.8(3)
C9 C18 C19 C24 30.5(4)
O1 C18 C19 C20 23.4(4)
C9 C18 C19 C20 -152.4(3)
C24 C19 C20 C21 -0.8(4)
C18 C19 C20 C21 -178.1(3)
C19 C20 C21 C22 1.9(5)
C20 C21 C22 O2 179.3(3)
C20 C21 C22 C23 -1.6(4)
O2 C22 C23 C24 179.2(3)
C21 C22 C23 C24 0.2(4)
C20 C19 C24 C23 -0.6(4)
C18 C19 C24 C23 176.5(3)
C22 C23 C24 C19 0.9(4)
C4 C3 N1 C1 -9.0(5)
C8 C3 N1 C1 170.6(3)
C4 C3 N1 C2 -171.3(3)
C8 C3 N1 C2 8.4(5)
C14 C13 N2 C16 179.2(3)
C12 C13 N2 C16 2.1(5)
C14 C13 N2 C17 -17.4(5)
C12 C13 N2 C17 165.5(3)
C21 C22 O2 C25 177.5(3)
C23 C22 O2 C25 -1.6(4)

loop_
_cod_related_entry_id
_cod_related_entry_code
_cod_related_entry_database
1 30652053 ChemSpider
